data_4343977
loop_
_publ_author_name
'Yang, Wenbo'
'Karatay, Ahmet'
'Zhao, Jianzhang'
'Song, Jian'
'Zhao, Liang'
'Xing, Yongheng'
'Zhang, Caishun'
'He, Cheng'
'Yaglioglu, Halime Gul'
'Hayvali, Mustafa'
'Elmali, Ayhan'
'K\"u\,c\"uk\"oz, Bet\"ul'

_publ_section_title
;
 Near-IR Broadband-Absorbing trans-Bisphosphine Pt(II) Bisacetylide
 Complexes: Preparation and Study of the Photophysics.
;
_journal_issue 15
_journal_name_full 'Inorganic chemistry'
_journal_page_first 7492
_journal_page_last 7505
_journal_paper_doi 10.1021/acs.inorgchem.5b01107
_journal_volume 54
_journal_year 2015
_chemical_formula_sum 'C101 H143 B F2 N2 P4 Pt2'
_chemical_formula_weight 1948.04
_chemical_name_systematic
; 
 ? 
;
_space_group_IT_number 14
_symmetry_cell_setting monoclinic
_symmetry_space_group_name_Hall '-P 2yn'
_symmetry_space_group_name_H-M 'P 1 21/n 1'
_atom_sites_solution_hydrogens geom
_atom_sites_solution_primary direct
_atom_sites_solution_secondary difmap
_audit_creation_method SHELXL-97
_cell_angle_alpha 90.00
_cell_angle_beta 108.1610(10)
_cell_angle_gamma 90.00
_cell_formula_units_Z 4
_cell_length_a 21.7912(18)
_cell_length_b 14.8974(12)
_cell_length_c 33.153(3)
_cell_measurement_reflns_used 12864
_cell_measurement_temperature 296(2)
_cell_measurement_theta_max 28.27
_cell_measurement_theta_min 1.88
_cell_volume 10226.4(15)
_computing_cell_refinement 'Bruker XSCANS'
_computing_data_collection 'Bruker XSCANS'
_computing_data_reduction 'Bruker SHELXTL'
_computing_molecular_graphics 'Bruker SHELXTL'
_computing_publication_material 'Bruker SHELXTL'
_computing_structure_refinement 'SHELXL-97 (Sheldrick, 1997)'
_computing_structure_solution 'SHELXS-97 (Sheldrick, 1990)'
_diffrn_ambient_temperature 296(2)
_diffrn_measured_fraction_theta_full 0.978
_diffrn_measured_fraction_theta_max 0.978
_diffrn_measurement_device_type 'Bruker P4'
_diffrn_measurement_method '\w scans'
_diffrn_radiation_monochromator graphite
_diffrn_radiation_source 'fine-focus sealed tube'
_diffrn_radiation_type MoK\a
_diffrn_radiation_wavelength 0.71073
_diffrn_reflns_av_R_equivalents 0.0568
_diffrn_reflns_av_sigmaI/netI 0.0915
_diffrn_reflns_limit_h_max 29
_diffrn_reflns_limit_h_min -28
_diffrn_reflns_limit_k_max 19
_diffrn_reflns_limit_k_min -19
_diffrn_reflns_limit_l_max 44
_diffrn_reflns_limit_l_min -37
_diffrn_reflns_number 62775
_diffrn_reflns_theta_full 28.27
_diffrn_reflns_theta_max 28.27
_diffrn_reflns_theta_min 1.88
_diffrn_standards_decay_% 0
_diffrn_standards_interval_count 0
_diffrn_standards_interval_time 0
_diffrn_standards_number 0
_exptl_absorpt_coefficient_mu 2.841
_exptl_absorpt_correction_T_max 0.5254
_exptl_absorpt_correction_T_min 0.4450
_exptl_absorpt_correction_type multi-scan
_exptl_absorpt_process_details sadabs
_exptl_crystal_colour red
_exptl_crystal_density_diffrn 1.265
_exptl_crystal_density_method 'not measured'
_exptl_crystal_description block
_exptl_crystal_F_000 4008
_exptl_crystal_size_max 0.34
_exptl_crystal_size_mid 0.28
_exptl_crystal_size_min 0.26
_refine_diff_density_max 0.822
_refine_diff_density_min -0.543
_refine_diff_density_rms 0.078
_refine_ls_extinction_method none
_refine_ls_goodness_of_fit_ref 1.012
_refine_ls_hydrogen_treatment mixed
_refine_ls_matrix_type full
_refine_ls_number_parameters 1239
_refine_ls_number_reflns 24775
_refine_ls_number_restraints 1714
_refine_ls_restrained_S_all 1.014
_refine_ls_R_factor_all 0.1278
_refine_ls_R_factor_gt 0.0477
_refine_ls_shift/su_max 0.001
_refine_ls_shift/su_mean 0.000
_refine_ls_structure_factor_coef Fsqd
_refine_ls_weighting_details 'calc w=1/[\s^2^(Fo^2^)+(0.0200P)^2^+2.0000P] where P=(Fo^2^+2Fc^2^)/3'
_refine_ls_weighting_scheme calc
_refine_ls_wR_factor_gt 0.0674
_refine_ls_wR_factor_ref 0.0823
_reflns_number_gt 12864
_reflns_number_total 24775
_reflns_threshold_expression >2sigma(I)
_cod_data_source_file ic5b01107_si_002.cif
_cod_data_source_block x
_cod_depositor_comments
;
The following automatic conversions were performed:

'_symmetry_cell_setting' value 'Monoclinic' changed to 'monoclinic'
according to
/usr/data/users/saulius/crontab/automatic-downloads/rss-feeds/ACS/lib/dictionaries/cif_core.dic
dictionary named 'cif_core.dic' version 2.4.2 from 2011-04-26.

Automatic conversion script
Id: cif_fix_values 3271 2015-04-21 07:52:19Z andrius 

 Adding full bibliography for 4343977--4343978.cif.
;
_cod_original_cell_volume 10226.4(14)
_cod_original_sg_symbol_H-M P2(1)/n
_cod_database_code 4343977

loop_
_symmetry_equiv_pos_as_xyz
'x, y, z'
'-x+1/2, y+1/2, -z+1/2'
'-x, -y, -z'
'x-1/2, -y-1/2, z-1/2'

loop_
_atom_site_label
_atom_site_type_symbol
_atom_site_fract_x
_atom_site_fract_y
_atom_site_fract_z
_atom_site_U_iso_or_equiv
_atom_site_adp_type
_atom_site_occupancy
_atom_site_symmetry_multiplicity
_atom_site_calc_flag
_atom_site_refinement_flags
_atom_site_disorder_assembly
_atom_site_disorder_group
Pt1 Pt 0.024683(8) 0.239484(11) 0.652178(5) 0.04903(6) Uani 1 1 d . A .
Pt2 Pt 0.049650(10) 0.288371(16) 0.176421(6) 0.08014(8) Uani 1 1 d . C .
P1 P 0.04394(8) 0.13873(12) 0.15941(4) 0.0951(5) Uani 1 1 d . C .
P2 P 0.04872(8) 0.43925(12) 0.19005(5) 0.1044(5) Uani 1 1 d . . .
P3 P 0.06820(6) 0.38183(7) 0.66277(3) 0.0530(3) Uani 1 1 d . . .
P4 P -0.02411(6) 0.10055(8) 0.63928(4) 0.0658(4) Uani 1 1 d . . .
F1 F -0.09278(11) 0.19172(16) 0.38215(6) 0.0610(6) Uani 1 1 d . . .
F2 F -0.07115(11) 0.33946(15) 0.39096(7) 0.0660(7) Uani 1 1 d . . .
B1 B -0.0441(2) 0.2550(4) 0.39514(14) 0.0473(12) Uani 1 1 d . . .
C1 C -0.0092(3) 0.0366(3) 0.59649(14) 0.0815(16) Uani 1 1 d . A .
H1A H -0.0293 -0.0219 0.5955 0.098 Uiso 1 1 calc R . .
H1B H -0.0310 0.0667 0.5699 0.098 Uiso 1 1 calc R . .
C2 C 0.0607(3) 0.0220(3) 0.59863(15) 0.0799(15) Uani 1 1 d . . .
H2A H 0.0793 -0.0241 0.6196 0.096 Uiso 1 1 calc R A .
H2B H 0.0846 0.0771 0.6081 0.096 Uiso 1 1 calc R . .
C3 C 0.0688(3) -0.0058(3) 0.55639(16) 0.0963(18) Uani 1 1 d . A .
H3A H 0.0432 -0.0591 0.5460 0.116 Uiso 1 1 calc R . .
H3B H 0.0528 0.0418 0.5358 0.116 Uiso 1 1 calc R . .
C4 C 0.1388(3) -0.0250(4) 0.5601(2) 0.130(2) Uani 1 1 d . . .
H4A H 0.1646 0.0268 0.5715 0.194 Uiso 1 1 calc R A .
H4B H 0.1421 -0.0387 0.5326 0.194 Uiso 1 1 calc R . .
H4C H 0.1538 -0.0752 0.5787 0.194 Uiso 1 1 calc R . .
C5 C -0.0072(2) 0.0253(3) 0.68442(15) 0.0804(15) Uani 1 1 d . A .
H5A H -0.0259 0.0506 0.7049 0.096 Uiso 1 1 calc R . .
H5B H -0.0288 -0.0314 0.6749 0.096 Uiso 1 1 calc R . .
C6 C 0.0637(2) 0.0066(3) 0.70672(14) 0.0804(15) Uani 1 1 d . . .
H6A H 0.0797 -0.0337 0.6893 0.096 Uiso 1 1 calc R A .
H6B H 0.0876 0.0623 0.7096 0.096 Uiso 1 1 calc R . .
C7 C 0.0761(3) -0.0348(3) 0.75030(16) 0.0936(17) Uani 1 1 d . A .
H7A H 0.0594 0.0052 0.7675 0.112 Uiso 1 1 calc R . .
H7B H 0.0525 -0.0909 0.7474 0.112 Uiso 1 1 calc R . .
C8 C 0.1465(3) -0.0525(4) 0.77305(18) 0.129(2) Uani 1 1 d . . .
H8A H 0.1643 -0.0883 0.7553 0.194 Uiso 1 1 calc R A .
H8B H 0.1508 -0.0841 0.7990 0.194 Uiso 1 1 calc R . .
H8C H 0.1693 0.0035 0.7793 0.194 Uiso 1 1 calc R . .
C9 C -0.1108(4) 0.1093(7) 0.6202(3) 0.107(3) Uani 0.859(6) 1 d PDU A 1
H9A H -0.1233 0.1311 0.5912 0.128 Uiso 0.859(6) 1 calc PR A 1
H9B H -0.1287 0.0494 0.6196 0.128 Uiso 0.859(6) 1 calc PR A 1
C10 C -0.1415(3) 0.1687(5) 0.6451(3) 0.131(3) Uani 0.859(6) 1 d PDU A 1
H10A H -0.1281 0.2302 0.6433 0.158 Uiso 0.859(6) 1 calc PR A 1
H10B H -0.1266 0.1509 0.6747 0.158 Uiso 0.859(6) 1 calc PR A 1
C11 C -0.2149(4) 0.1635(7) 0.6288(3) 0.167(3) Uani 0.859(6) 1 d PDU A 1
H11A H -0.2294 0.1736 0.5984 0.201 Uiso 0.859(6) 1 calc PR A 1
H11B H -0.2284 0.1036 0.6339 0.201 Uiso 0.859(6) 1 calc PR A 1
C12 C -0.2464(6) 0.2302(8) 0.6494(4) 0.238(5) Uani 0.859(6) 1 d PDU A 1
H12A H -0.2921 0.2191 0.6409 0.357 Uiso 0.859(6) 1 calc PR A 1
H12B H -0.2387 0.2896 0.6409 0.357 Uiso 0.859(6) 1 calc PR A 1
H12C H -0.2288 0.2249 0.6797 0.357 Uiso 0.859(6) 1 calc PR A 1
C9B C -0.121(4) 0.097(6) 0.631(2) 0.143(6) Uani 0.141(6) 1 d PDU A 2
H9C H -0.1364 0.0367 0.6246 0.171 Uiso 0.141(6) 1 calc PR A 2
H9D H -0.1279 0.1148 0.6577 0.171 Uiso 0.141(6) 1 calc PR A 2
C10B C -0.1571(18) 0.159(3) 0.5965(19) 0.147(6) Uani 0.141(6) 1 d PDU A 2
H10C H -0.1447 0.1509 0.5711 0.177 Uiso 0.141(6) 1 calc PR A 2
H10D H -0.1504 0.2217 0.6053 0.177 Uiso 0.141(6) 1 calc PR A 2
C11B C -0.2261(19) 0.131(4) 0.5894(16) 0.146(6) Uani 0.141(6) 1 d PDU A 2
H11C H -0.2517 0.1678 0.5660 0.175 Uiso 0.141(6) 1 calc PR A 2
H11D H -0.2290 0.0703 0.5786 0.175 Uiso 0.141(6) 1 calc PR A 2
C12B C -0.262(3) 0.131(4) 0.6212(17) 0.165(9) Uani 0.141(6) 1 d PDU A 2
H12D H -0.2969 0.1740 0.6129 0.247 Uiso 0.141(6) 1 calc PR A 2
H12E H -0.2336 0.1463 0.6487 0.247 Uiso 0.141(6) 1 calc PR A 2
H12F H -0.2800 0.0722 0.6222 0.247 Uiso 0.141(6) 1 calc PR A 2
C13 C 0.1018(2) 0.4195(3) 0.71729(13) 0.0672(13) Uani 1 1 d . . .
H13A H 0.1116 0.4830 0.7171 0.081 Uiso 1 1 calc R . .
H13B H 0.0690 0.4128 0.7313 0.081 Uiso 1 1 calc R . .
C14 C 0.1620(2) 0.3712(3) 0.74330(14) 0.0765(14) Uani 1 1 d . . .
H14A H 0.1528 0.3075 0.7434 0.092 Uiso 1 1 calc R . .
H14B H 0.1955 0.3791 0.7300 0.092 Uiso 1 1 calc R . .
C15 C 0.1866(3) 0.4040(4) 0.78843(17) 0.117(2) Uani 1 1 d . . .
H15A H 0.1952 0.4678 0.7881 0.140 Uiso 1 1 calc R . .
H15B H 0.1529 0.3959 0.8015 0.140 Uiso 1 1 calc R . .
C16 C 0.2468(3) 0.3579(5) 0.81548(19) 0.165(3) Uani 1 1 d . . .
H16A H 0.2372 0.2964 0.8197 0.247 Uiso 1 1 calc R . .
H16B H 0.2623 0.3876 0.8425 0.247 Uiso 1 1 calc R . .
H16C H 0.2794 0.3604 0.8016 0.247 Uiso 1 1 calc R . .
C17 C 0.0069(2) 0.4669(3) 0.63941(14) 0.0695(13) Uani 1 1 d . . .
H17A H -0.0280 0.4598 0.6516 0.083 Uiso 1 1 calc R . .
H17B H 0.0259 0.5255 0.6478 0.083 Uiso 1 1 calc R . .
C18 C -0.0220(3) 0.4659(3) 0.59163(16) 0.0992(19) Uani 1 1 d . . .
H18A H 0.0118 0.4796 0.5793 0.119 Uiso 1 1 calc R . .
H18B H -0.0372 0.4056 0.5828 0.119 Uiso 1 1 calc R . .
C19 C -0.0763(3) 0.5295(4) 0.5741(2) 0.118(2) Uani 1 1 d . . .
H19A H -0.0631 0.5891 0.5853 0.142 Uiso 1 1 calc R . .
H19B H -0.1127 0.5115 0.5832 0.142 Uiso 1 1 calc R . .
C20 C -0.0975(3) 0.5332(4) 0.5260(2) 0.162(3) Uani 1 1 d . . .
H20A H -0.0602 0.5348 0.5165 0.243 Uiso 1 1 calc R . .
H20B H -0.1230 0.5861 0.5164 0.243 Uiso 1 1 calc R . .
H20C H -0.1229 0.4810 0.5147 0.243 Uiso 1 1 calc R . .
C21 C 0.1315(2) 0.3983(3) 0.63859(13) 0.0622(12) Uani 1 1 d . B .
H21A H 0.1639 0.3521 0.6493 0.075 Uiso 1 1 calc R . .
H21B H 0.1130 0.3889 0.6083 0.075 Uiso 1 1 calc R . .
C22 C 0.1653(2) 0.4892(3) 0.64559(16) 0.0769(14) Uani 1 1 d D . .
H22A H 0.1335 0.5363 0.6426 0.092 Uiso 0.768(11) 1 calc PR B 1
H22B H 0.1951 0.4920 0.6743 0.092 Uiso 0.768(11) 1 calc PR B 1
H22C H 0.1846 0.4986 0.6759 0.092 Uiso 0.232(11) 1 d PR B 2
H22D H 0.1330 0.5355 0.6352 0.092 Uiso 0.232(11) 1 d PR B 2
C23 C 0.2018(5) 0.5049(9) 0.6144(3) 0.120(4) Uani 0.768(11) 1 d PDU B 1
H23A H 0.2342 0.4583 0.6180 0.143 Uiso 0.768(11) 1 calc PR B 1
H23B H 0.1721 0.5002 0.5858 0.143 Uiso 0.768(11) 1 calc PR B 1
C24 C 0.2344(4) 0.5949(6) 0.6197(3) 0.161(5) Uani 0.768(11) 1 d PDU B 1
H24A H 0.2042 0.6406 0.6213 0.242 Uiso 0.768(11) 1 calc PR B 1
H24B H 0.2495 0.6063 0.5959 0.242 Uiso 0.768(11) 1 calc PR B 1
H24C H 0.2704 0.5952 0.6454 0.242 Uiso 0.768(11) 1 calc PR B 1
C23B C 0.2208(10) 0.503(4) 0.6283(9) 0.114(9) Uani 0.232(11) 1 d PDU B 2
H23C H 0.2465 0.5545 0.6415 0.137 Uiso 0.232(11) 1 calc PR B 2
H23D H 0.2483 0.4504 0.6330 0.137 Uiso 0.232(11) 1 calc PR B 2
C24B C 0.1886(15) 0.519(2) 0.5818(9) 0.140(10) Uani 0.232(11) 1 d PDU B 2
H24D H 0.2209 0.5271 0.5680 0.210 Uiso 0.232(11) 1 calc PR B 2
H24E H 0.1619 0.5714 0.5779 0.210 Uiso 0.232(11) 1 calc PR B 2
H24F H 0.1623 0.4678 0.5697 0.210 Uiso 0.232(11) 1 calc PR B 2
C25 C -0.0357(6) 0.4846(9) 0.1764(3) 0.151(4) Uani 0.731(7) 1 d PDU C 1
H25A H -0.0549 0.4644 0.1976 0.181 Uiso 0.731(7) 1 calc PR C 1
H25B H -0.0340 0.5496 0.1774 0.181 Uiso 0.731(7) 1 calc PR C 1
C26 C -0.0777(5) 0.4558(9) 0.1336(3) 0.152(4) Uani 0.731(7) 1 d PDU C 1
H26A H -0.0818 0.3910 0.1334 0.182 Uiso 0.731(7) 1 calc PR C 1
H26B H -0.0565 0.4718 0.1128 0.182 Uiso 0.731(7) 1 calc PR C 1
C27 C -0.1440(5) 0.4963(9) 0.1203(3) 0.141(3) Uani 0.731(7) 1 d PDU C 1
H27A H -0.1670 0.4811 0.1401 0.169 Uiso 0.731(7) 1 calc PR C 1
H27B H -0.1420 0.5611 0.1181 0.169 Uiso 0.731(7) 1 calc PR C 1
C28 C -0.1757(5) 0.4546(8) 0.0776(3) 0.169(4) Uani 0.731(7) 1 d PDU C 1
H28A H -0.1718 0.3905 0.0799 0.254 Uiso 0.731(7) 1 calc PR C 1
H28B H -0.1549 0.4758 0.0578 0.254 Uiso 0.731(7) 1 calc PR C 1
H28C H -0.2205 0.4709 0.0679 0.254 Uiso 0.731(7) 1 calc PR C 1
C25B C -0.0178(10) 0.4904(19) 0.1502(9) 0.122(5) Uani 0.269(7) 1 d PDU C 2
H25C H -0.0137 0.5553 0.1509 0.147 Uiso 0.269(7) 1 calc PR C 2
H25D H -0.0200 0.4693 0.1221 0.147 Uiso 0.269(7) 1 calc PR C 2
C26B C -0.0765(11) 0.462(3) 0.1616(9) 0.129(5) Uani 0.269(7) 1 d PDU C 2
H26C H -0.0706 0.4041 0.1760 0.155 Uiso 0.269(7) 1 calc PR C 2
H26D H -0.0901 0.5063 0.1783 0.155 Uiso 0.269(7) 1 calc PR C 2
C27B C -0.1214(18) 0.456(2) 0.1168(10) 0.151(6) Uani 0.269(7) 1 d PDU C 2
H27C H -0.0957 0.4434 0.0982 0.181 Uiso 0.269(7) 1 calc PR C 2
H27D H -0.1498 0.4049 0.1150 0.181 Uiso 0.269(7) 1 calc PR C 2
C28B C -0.1623(18) 0.537(2) 0.0998(12) 0.177(8) Uani 0.269(7) 1 d PDU C 2
H28D H -0.2033 0.5176 0.0809 0.266 Uiso 0.269(7) 1 calc PR C 2
H28E H -0.1410 0.5739 0.0847 0.266 Uiso 0.269(7) 1 calc PR C 2
H28F H -0.1688 0.5699 0.1229 0.266 Uiso 0.269(7) 1 calc PR C 2
C29 C 0.0694(4) 0.4762(4) 0.24458(19) 0.127(2) Uani 1 1 d . C .
H29A H 0.0623 0.5405 0.2447 0.152 Uiso 1 1 calc R . .
H29B H 0.0400 0.4480 0.2574 0.152 Uiso 1 1 calc R . .
C30 C 0.1357(3) 0.4575(5) 0.2714(2) 0.145(3) Uani 1 1 d . . .
H30A H 0.1653 0.4941 0.2619 0.174 Uiso 1 1 calc R C .
H30B H 0.1457 0.3951 0.2680 0.174 Uiso 1 1 calc R . .
C31 C 0.1464(5) 0.4769(8) 0.3199(3) 0.185(4) Uani 1 1 d DU C .
H31A H 0.1325 0.5378 0.3228 0.222 Uiso 0.687(12) 1 calc PR D 1
H31B H 0.1191 0.4367 0.3298 0.222 Uiso 0.687(12) 1 calc PR D 1
H31C H 0.1071 0.4672 0.3272 0.222 Uiso 0.313(12) 1 d PR D 2
H31D H 0.1801 0.4388 0.3377 0.222 Uiso 0.313(12) 1 d PR D 2
C32 C 0.2139(5) 0.4661(10) 0.3475(4) 0.206(7) Uani 0.687(12) 1 d PDU C 1
H32A H 0.2164 0.4777 0.3764 0.309 Uiso 0.687(12) 1 calc PR D 1
H32B H 0.2411 0.5078 0.3389 0.309 Uiso 0.687(12) 1 calc PR D 1
H32C H 0.2281 0.4060 0.3450 0.309 Uiso 0.687(12) 1 calc PR D 1
C32B C 0.1661(16) 0.5732(10) 0.3251(9) 0.220(12) Uani 0.313(12) 1 d PDU C 2
H32D H 0.1728 0.5914 0.3539 0.331 Uiso 0.313(12) 1 calc PR D 2
H32E H 0.1328 0.6095 0.3064 0.331 Uiso 0.313(12) 1 calc PR D 2
H32F H 0.2055 0.5808 0.3182 0.331 Uiso 0.313(12) 1 calc PR D 2
C33 C 0.0767(6) 0.5177(11) 0.1643(5) 0.124(4) Uani 0.505(5) 1 d PDU C 1
H33A H 0.0493 0.5191 0.1349 0.149 Uiso 0.505(5) 1 calc PR C 1
H33B H 0.0734 0.5757 0.1767 0.149 Uiso 0.505(5) 1 calc PR C 1
C34 C 0.1452(6) 0.5036(10) 0.1652(5) 0.121(4) Uani 0.505(5) 1 d PDU C 1
H34A H 0.1500 0.4408 0.1590 0.145 Uiso 0.505(5) 1 calc PR C 1
H34B H 0.1727 0.5145 0.1940 0.145 Uiso 0.505(5) 1 calc PR C 1
C35 C 0.1710(7) 0.5590(10) 0.1357(5) 0.142(4) Uani 0.505(5) 1 d PDU C 1
H35A H 0.2151 0.5406 0.1392 0.171 Uiso 0.505(5) 1 calc PR C 1
H35B H 0.1455 0.5461 0.1066 0.171 Uiso 0.505(5) 1 calc PR C 1
C36 C 0.1702(11) 0.6582(11) 0.1428(6) 0.161(6) Uani 0.505(5) 1 d PDU C 1
H36A H 0.1852 0.6888 0.1221 0.241 Uiso 0.505(5) 1 calc PR C 1
H36B H 0.1979 0.6723 0.1708 0.241 Uiso 0.505(5) 1 calc PR C 1
H36C H 0.1269 0.6771 0.1399 0.241 Uiso 0.505(5) 1 calc PR C 1
C33B C 0.1145(8) 0.4913(9) 0.1691(5) 0.112(4) Uani 0.495(5) 1 d PDU C 2
H33C H 0.1552 0.4611 0.1827 0.134 Uiso 0.495(5) 1 calc PR C 2
H33D H 0.1030 0.4800 0.1389 0.134 Uiso 0.495(5) 1 calc PR C 2
C34B C 0.1242(7) 0.5906(8) 0.1766(4) 0.133(4) Uani 0.495(5) 1 d PDU C 2
H34C H 0.0831 0.6210 0.1649 0.160 Uiso 0.495(5) 1 calc PR C 2
H34D H 0.1395 0.6020 0.2069 0.160 Uiso 0.495(5) 1 calc PR C 2
C35B C 0.1718(11) 0.6287(11) 0.1567(7) 0.144(5) Uani 0.495(5) 1 d PDU C 2
H35C H 0.1552 0.6210 0.1261 0.173 Uiso 0.495(5) 1 calc PR C 2
H35D H 0.2121 0.5958 0.1669 0.173 Uiso 0.495(5) 1 calc PR C 2
C36B C 0.1844(8) 0.7266(11) 0.1668(7) 0.188(6) Uani 0.495(5) 1 d PDU C 2
H36D H 0.2172 0.7475 0.1553 0.283 Uiso 0.495(5) 1 calc PR C 2
H36E H 0.1986 0.7348 0.1970 0.283 Uiso 0.495(5) 1 calc PR C 2
H36F H 0.1454 0.7601 0.1544 0.283 Uiso 0.495(5) 1 calc PR C 2
C37 C 0.0796(3) 0.1104(5) 0.11832(19) 0.130(2) Uani 1 1 d U C .
H37A H 0.0584 0.1466 0.0936 0.156 Uiso 1 1 calc R . .
H37B H 0.1245 0.1289 0.1282 0.156 Uiso 1 1 calc R . .
C38 C 0.0777(4) 0.0153(5) 0.1041(2) 0.167(3) Uani 1 1 d DU . .
H38A H 0.0339 -0.0077 0.0966 0.201 Uiso 1 1 calc R C 1
H38B H 0.1050 -0.0216 0.1268 0.201 Uiso 1 1 calc R C 1
C39 C 0.1019(12) 0.0130(11) 0.0657(5) 0.165(5) Uani 0.505(5) 1 d PDU C 1
H39A H 0.0748 0.0502 0.0431 0.198 Uiso 0.505(5) 1 calc PR C 1
H39F H 0.1459 0.0351 0.0733 0.198 Uiso 0.505(5) 1 calc PR C 1
C40 C 0.0988(11) -0.0829(11) 0.0517(6) 0.216(7) Uani 0.505(5) 1 d PDU C 1
H40A H 0.1196 -0.0889 0.0302 0.324 Uiso 0.505(5) 1 calc PR C 1
H40B H 0.0545 -0.1012 0.0404 0.324 Uiso 0.505(5) 1 calc PR C 1
H40C H 0.1204 -0.1202 0.0755 0.324 Uiso 0.505(5) 1 calc PR C 1
C39B C 0.1204(9) -0.0157(18) 0.0781(5) 0.192(6) Uani 0.495(5) 1 d PDU C 2
H39B H 0.1606 0.0177 0.0847 0.230 Uiso 0.495(5) 1 calc PR C 2
H39E H 0.1293 -0.0796 0.0809 0.230 Uiso 0.495(5) 1 calc PR C 2
C40B C 0.0742(11) 0.0087(18) 0.0356(6) 0.239(8) Uani 0.495(5) 1 d PDU C 2
H40D H 0.0911 -0.0112 0.0136 0.359 Uiso 0.495(5) 1 calc PR C 2
H40E H 0.0686 0.0727 0.0339 0.359 Uiso 0.495(5) 1 calc PR C 2
H40F H 0.0333 -0.0196 0.0321 0.359 Uiso 0.495(5) 1 calc PR C 2
C41 C 0.0797(3) 0.0615(5) 0.20244(18) 0.122(2) Uani 1 1 d U . .
H41A H 0.0585 0.0683 0.2240 0.146 Uiso 1 1 calc R . .
H41B H 0.0725 0.0005 0.1918 0.146 Uiso 1 1 calc R . .
C42 C 0.1506(4) 0.0765(6) 0.2222(2) 0.162(3) Uani 1 1 d U . .
H42A H 0.1580 0.1367 0.2338 0.194 Uiso 1 1 calc R . .
H42B H 0.1719 0.0712 0.2006 0.194 Uiso 1 1 calc R . .
C43 C 0.1802(5) 0.0067(7) 0.2583(3) 0.213(4) Uani 1 1 d U . .
H43A H 0.2231 0.0265 0.2747 0.255 Uiso 1 1 calc R . .
H43B H 0.1540 0.0053 0.2771 0.255 Uiso 1 1 calc R . .
C44 C 0.1844(5) -0.0836(7) 0.2427(3) 0.257(5) Uani 1 1 d U . .
H44A H 0.1417 -0.1060 0.2288 0.386 Uiso 1 1 calc R . .
H44B H 0.2059 -0.1220 0.2660 0.386 Uiso 1 1 calc R . .
H44C H 0.2084 -0.0822 0.2228 0.386 Uiso 1 1 calc R . .
C45 C -0.0395(3) 0.1011(5) 0.1410(2) 0.134(3) Uani 1 1 d D . .
H45A H -0.0397 0.0397 0.1312 0.161 Uiso 1 1 calc R C 1
H45B H -0.0553 0.0998 0.1653 0.161 Uiso 1 1 calc R C 1
C46 C -0.0872(11) 0.154(2) 0.1063(9) 0.198(7) Uani 0.505(5) 1 d PDU C 1
H46A H -0.0827 0.2140 0.1178 0.238 Uiso 0.505(5) 1 calc PR C 1
H46D H -0.0669 0.1553 0.0841 0.238 Uiso 0.505(5) 1 calc PR C 1
C47 C -0.1578(10) 0.1482(14) 0.0818(8) 0.194(6) Uani 0.505(5) 1 d PDU C 1
H47A H -0.1703 0.1956 0.0608 0.232 Uiso 0.505(5) 1 calc PR C 1
H47B H -0.1842 0.1520 0.1005 0.232 Uiso 0.505(5) 1 calc PR C 1
C48 C -0.1638(13) 0.0575(14) 0.0611(8) 0.214(8) Uani 0.505(5) 1 d PDU C 1
H48A H -0.2069 0.0499 0.0421 0.321 Uiso 0.505(5) 1 calc PR C 1
H48B H -0.1548 0.0116 0.0825 0.321 Uiso 0.505(5) 1 calc PR C 1
H48C H -0.1336 0.0530 0.0454 0.321 Uiso 0.505(5) 1 calc PR C 1
C46B C -0.0773(10) 0.142(2) 0.0990(8) 0.177(6) Uani 0.495(5) 1 d PDU C 2
H46B H -0.0794 0.2065 0.1006 0.212 Uiso 0.495(5) 1 calc PR C 2
H46C H -0.0595 0.1249 0.0766 0.212 Uiso 0.495(5) 1 calc PR C 2
C47B C -0.1419(10) 0.099(2) 0.0930(6) 0.199(6) Uani 0.495(5) 1 d PDU C 2
H47C H -0.1603 0.1210 0.1142 0.239 Uiso 0.495(5) 1 calc PR C 2
H47D H -0.1371 0.0341 0.0962 0.239 Uiso 0.495(5) 1 calc PR C 2
C48B C -0.1855(11) 0.122(2) 0.0492(6) 0.220(8) Uani 0.495(5) 1 d PDU C 2
H48D H -0.2261 0.0914 0.0441 0.330 Uiso 0.495(5) 1 calc PR C 2
H48E H -0.1656 0.1025 0.0285 0.330 Uiso 0.495(5) 1 calc PR C 2
H48F H -0.1924 0.1852 0.0470 0.330 Uiso 0.495(5) 1 calc PR C 2
C49 C -0.07969(19) 0.2808(3) 0.30028(12) 0.0502(11) Uani 1 1 d . . .
H49 H -0.1096 0.2902 0.3147 0.060 Uiso 1 1 calc R . .
C50 C -0.1005(2) 0.2903(3) 0.25808(13) 0.0604(12) Uani 1 1 d . . .
H50 H -0.0699 0.2835 0.2441 0.072 Uiso 1 1 calc R . .
C51 C -0.1661(2) 0.3102(3) 0.23188(14) 0.0590(12) Uani 1 1 d . . .
C52 C -0.1827(3) 0.3007(4) 0.18835(15) 0.0906(17) Uani 1 1 d . . .
H52 H -0.1511 0.2845 0.1763 0.109 Uiso 1 1 calc R . .
C53 C -0.2448(4) 0.3147(5) 0.16243(19) 0.118(2) Uani 1 1 d . . .
H53 H -0.2546 0.3079 0.1332 0.142 Uiso 1 1 calc R . .
C54 C -0.2913(3) 0.3382(4) 0.1791(3) 0.114(3) Uani 1 1 d . . .
H54 H -0.3336 0.3464 0.1616 0.137 Uiso 1 1 calc R . .
C55 C -0.2757(3) 0.3497(4) 0.2218(2) 0.109(2) Uani 1 1 d . . .
H55 H -0.3074 0.3677 0.2335 0.131 Uiso 1 1 calc R . .
C56 C -0.2141(3) 0.3353(3) 0.24796(17) 0.0772(15) Uani 1 1 d . . .
H56 H -0.2048 0.3426 0.2771 0.093 Uiso 1 1 calc R . .
C57 C -0.0913(2) 0.2559(3) 0.47198(12) 0.0517(11) Uani 1 1 d . . .
H57 H -0.1205 0.2519 0.4448 0.062 Uiso 1 1 calc R . .
C58 C -0.1153(2) 0.2698(3) 0.50365(15) 0.0653(13) Uani 1 1 d . . .
H58 H -0.0857 0.2772 0.5306 0.078 Uiso 1 1 calc R . .
C59 C -0.1837(3) 0.2747(3) 0.50045(16) 0.0739(14) Uani 1 1 d . . .
C60 C -0.2316(3) 0.2378(4) 0.4680(2) 0.107(2) Uani 1 1 d . . .
H60 H -0.2209 0.2089 0.4462 0.128 Uiso 1 1 calc R . .
C61 C -0.2968(3) 0.2420(5) 0.4664(3) 0.143(3) Uani 1 1 d . . .
H61 H -0.3285 0.2171 0.4436 0.172 Uiso 1 1 calc R . .
C62 C -0.3133(4) 0.2818(7) 0.4978(3) 0.170(4) Uani 1 1 d . . .
H62 H -0.3562 0.2824 0.4973 0.204 Uiso 1 1 calc R . .
C63 C -0.2673(5) 0.3209(7) 0.5298(3) 0.176(4) Uani 1 1 d . . .
H63 H -0.2792 0.3523 0.5505 0.211 Uiso 1 1 calc R . .
C64 C -0.2017(3) 0.3152(5) 0.5327(2) 0.129(3) Uani 1 1 d . . .
H64 H -0.1704 0.3386 0.5562 0.155 Uiso 1 1 calc R . .
C65 C 0.1565(2) 0.1906(4) 0.34613(14) 0.0922(17) Uani 1 1 d . . .
H65A H 0.1552 0.1856 0.3170 0.138 Uiso 1 1 calc R . .
H65B H 0.1685 0.1338 0.3600 0.138 Uiso 1 1 calc R . .
H65C H 0.1877 0.2353 0.3601 0.138 Uiso 1 1 calc R . .
C66 C 0.1517(2) 0.2211(3) 0.53199(12) 0.0657(13) Uani 1 1 d . . .
H66A H 0.1768 0.2707 0.5274 0.099 Uiso 1 1 calc R . .
H66B H 0.1714 0.1658 0.5277 0.099 Uiso 1 1 calc R . .
H66C H 0.1499 0.2232 0.5605 0.099 Uiso 1 1 calc R . .
C67 C 0.1672(2) 0.1913(4) 0.44245(12) 0.0578(12) Uani 1 1 d . . .
C68 C 0.2141(3) 0.2548(4) 0.44618(15) 0.0905(17) Uani 1 1 d . . .
H68 H 0.2023 0.3144 0.4396 0.109 Uiso 1 1 calc R . .
C69 C 0.2793(4) 0.2316(7) 0.4596(2) 0.134(3) Uani 1 1 d . . .
H69 H 0.3105 0.2752 0.4615 0.161 Uiso 1 1 calc R . .
C70 C 0.2969(4) 0.1461(8) 0.4699(3) 0.147(4) Uani 1 1 d . . .
H70 H 0.3405 0.1313 0.4795 0.177 Uiso 1 1 calc R . .
C71 C 0.2523(4) 0.0816(6) 0.4663(2) 0.130(3) Uani 1 1 d . . .
H71 H 0.2653 0.0224 0.4727 0.156 Uiso 1 1 calc R . .
C72 C 0.1868(3) 0.1031(4) 0.45318(15) 0.0862(16) Uani 1 1 d . . .
H72 H 0.1562 0.0586 0.4516 0.103 Uiso 1 1 calc R . .
C73 C 0.0320(5) 0.3448(8) 0.03608(18) 0.098(3) Uani 0.505(5) 1 d PGDU C 1
C74 C 0.0550(5) 0.4192(7) 0.0199(2) 0.115(3) Uani 0.505(5) 1 d PGU C 1
H74 H 0.0778 0.4636 0.0382 0.138 Uiso 0.505(5) 1 calc PR C 1
C75 C 0.0438(5) 0.4273(6) -0.0235(3) 0.123(3) Uani 0.505(5) 1 d PGU C 1
H75 H 0.0592 0.4771 -0.0343 0.147 Uiso 0.505(5) 1 calc PR C 1
C76 C 0.0096(5) 0.3609(7) -0.05087(17) 0.117(3) Uani 0.505(5) 1 d PGU C 1
H76 H 0.0021 0.3663 -0.0800 0.140 Uiso 0.505(5) 1 calc PR C 1
C77 C -0.0133(5) 0.2865(7) -0.0347(3) 0.123(3) Uani 0.505(5) 1 d PGU C 1
H77 H -0.0362 0.2421 -0.0530 0.148 Uiso 0.505(5) 1 calc PR C 1
C78 C -0.0022(6) 0.2785(7) 0.0087(3) 0.118(3) Uani 0.505(5) 1 d PGU C 1
H78 H -0.0175 0.2287 0.0195 0.142 Uiso 0.505(5) 1 calc PR C 1
C73B C 0.0376(6) 0.3475(8) 0.03710(19) 0.098(3) Uani 0.495(5) 1 d PGDU C 2
C74B C 0.0866(5) 0.3958(8) 0.0285(2) 0.118(3) Uani 0.495(5) 1 d PGU C 2
H74A H 0.1209 0.4180 0.0506 0.141 Uiso 0.495(5) 1 calc PR C 2
C75B C 0.0844(5) 0.4109(7) -0.0133(3) 0.124(3) Uani 0.495(5) 1 d PGU C 2
H75A H 0.1172 0.4432 -0.0191 0.149 Uiso 0.495(5) 1 calc PR C 2
C76B C 0.0332(5) 0.3777(7) -0.04649(18) 0.119(3) Uani 0.495(5) 1 d PGU C 2
H76A H 0.0318 0.3878 -0.0745 0.143 Uiso 0.495(5) 1 calc PR C 2
C77B C -0.0158(5) 0.3294(8) -0.0378(2) 0.120(3) Uani 0.495(5) 1 d PGU C 2
H77A H -0.0501 0.3073 -0.0600 0.144 Uiso 0.495(5) 1 calc PR C 2
C78B C -0.0136(5) 0.3143(8) 0.0040(3) 0.111(3) Uani 0.495(5) 1 d PGU C 2
H78A H -0.0464 0.2820 0.0097 0.133 Uiso 0.495(5) 1 calc PR C 2
C79 C 0.0309(3) 0.2129(3) 0.79241(16) 0.0800(16) Uani 1 1 d . . .
C80 C 0.0898(4) 0.1927(5) 0.82074(19) 0.141(3) Uani 1 1 d . . .
H80 H 0.1254 0.1893 0.8110 0.170 Uiso 1 1 calc R . .
C81 C 0.0985(4) 0.1773(6) 0.8632(2) 0.163(3) Uani 1 1 d . . .
H81 H 0.1392 0.1632 0.8815 0.195 Uiso 1 1 calc R . .
C82 C 0.0475(5) 0.1827(5) 0.8777(2) 0.142(3) Uani 1 1 d . . .
H82 H 0.0527 0.1724 0.9063 0.171 Uiso 1 1 calc R . .
C83 C -0.0106(5) 0.2028(6) 0.8512(2) 0.145(3) Uani 1 1 d . . .
H83 H -0.0459 0.2064 0.8612 0.174 Uiso 1 1 calc R . .
C84 C -0.0187(3) 0.2185(4) 0.80831(18) 0.115(2) Uani 1 1 d . . .
H84 H -0.0595 0.2333 0.7903 0.138 Uiso 1 1 calc R . .
C85 C -0.01519(19) 0.2573(3) 0.32521(12) 0.0472(10) Uani 1 1 d . . .
C86 C 0.0403(2) 0.2398(3) 0.31219(12) 0.0543(11) Uani 1 1 d . . .
C87 C 0.0909(2) 0.2175(3) 0.34809(13) 0.0549(11) Uani 1 1 d . . .
C88 C 0.06711(19) 0.2229(3) 0.38331(12) 0.0470(10) Uani 1 1 d . . .
C89 C 0.09772(19) 0.2138(3) 0.42702(12) 0.0464(10) Uani 1 1 d . . .
C90 C 0.06362(19) 0.2252(2) 0.45603(12) 0.0429(10) Uani 1 1 d . . .
C91 C 0.0846(2) 0.2266(2) 0.50135(12) 0.0463(10) Uani 1 1 d . . .
C92 C 0.0300(2) 0.2392(2) 0.51358(12) 0.0470(10) Uani 1 1 d . . .
C93 C -0.02438(19) 0.2467(2) 0.47611(12) 0.0438(10) Uani 1 1 d . . .
C94 C 0.02814(19) 0.2428(3) 0.55639(13) 0.0503(11) Uani 1 1 d . A .
C95 C 0.02721(18) 0.2427(3) 0.59264(13) 0.0480(10) Uani 1 1 d . . .
C96 C 0.0231(2) 0.2338(3) 0.71220(14) 0.0655(13) Uani 1 1 d . . .
C97 C 0.0241(2) 0.2267(3) 0.74825(15) 0.0779(15) Uani 1 1 d . A .
C98 C 0.0446(2) 0.2478(3) 0.27005(14) 0.0641(13) Uani 1 1 d . C .
C99 C 0.0489(2) 0.2599(3) 0.23499(14) 0.0712(14) Uani 1 1 d . . .
C100 C 0.0460(3) 0.3180(4) 0.11693(16) 0.0939(18) Uani 1 1 d . . .
C101 C 0.0420(3) 0.3331(4) 0.08060(16) 0.0954(19) Uani 1 1 d D C .
N1 N 0.00211(15) 0.2466(2) 0.36806(9) 0.0440(8) Uani 1 1 d . . .
N2 N -0.00330(15) 0.2392(2) 0.44189(9) 0.0432(8) Uani 1 1 d . . .

loop_
_atom_site_aniso_label
_atom_site_aniso_U_11
_atom_site_aniso_U_22
_atom_site_aniso_U_33
_atom_site_aniso_U_23
_atom_site_aniso_U_13
_atom_site_aniso_U_12
Pt1 0.06049(11) 0.04908(11) 0.03727(9) -0.00034(8) 0.01486(7) -0.00369(9)
Pt2 0.07464(15) 0.1277(2) 0.04312(11) 0.01152(11) 0.02565(10) -0.00636(13)
P1 0.0989(12) 0.1335(15) 0.0615(9) 0.0022(9) 0.0375(9) -0.0059(10)
P2 0.1092(14) 0.1242(15) 0.0760(11) 0.0136(10) 0.0234(10) -0.0182(11)
P3 0.0630(8) 0.0471(7) 0.0476(7) -0.0023(5) 0.0154(6) 0.0011(6)
P4 0.0641(9) 0.0575(8) 0.0673(8) 0.0053(7) 0.0083(7) -0.0127(6)
F1 0.0604(16) 0.0733(17) 0.0462(14) 0.0023(12) 0.0120(12) -0.0167(13)
F2 0.0896(19) 0.0550(16) 0.0562(15) 0.0123(12) 0.0270(13) 0.0280(14)
B1 0.053(3) 0.053(3) 0.035(3) 0.003(2) 0.013(2) 0.004(3)
C1 0.110(5) 0.051(3) 0.068(3) -0.008(3) 0.006(3) -0.025(3)
C2 0.112(5) 0.052(3) 0.067(4) -0.008(3) 0.016(3) 0.002(3)
C3 0.161(6) 0.048(3) 0.077(4) 0.003(3) 0.033(4) -0.006(4)
C4 0.194(8) 0.086(5) 0.136(6) 0.004(4) 0.090(6) 0.008(5)
C5 0.074(4) 0.075(4) 0.086(4) 0.011(3) 0.017(3) -0.024(3)
C6 0.093(4) 0.081(4) 0.064(3) 0.017(3) 0.020(3) -0.007(3)
C7 0.119(5) 0.081(4) 0.075(4) 0.017(3) 0.021(4) -0.014(3)
C8 0.123(6) 0.126(6) 0.112(5) 0.049(4) -0.002(4) -0.008(4)
C9 0.067(5) 0.106(5) 0.143(7) 0.012(5) 0.026(5) -0.014(4)
C10 0.075(5) 0.137(6) 0.183(8) 0.026(6) 0.040(5) 0.006(5)
C11 0.108(6) 0.179(7) 0.222(8) 0.022(7) 0.062(6) 0.020(6)
C12 0.161(9) 0.243(12) 0.316(13) 0.043(10) 0.085(9) 0.042(8)
C9B 0.087(9) 0.148(10) 0.192(11) 0.021(10) 0.041(10) 0.009(9)
C10B 0.093(9) 0.152(10) 0.198(10) 0.021(10) 0.048(10) 0.007(9)
C11B 0.089(9) 0.152(10) 0.195(11) 0.015(10) 0.040(10) 0.010(9)
C12B 0.098(15) 0.178(16) 0.213(16) 0.021(15) 0.041(15) -0.001(15)
C13 0.077(4) 0.059(3) 0.066(3) -0.015(2) 0.021(3) 0.002(3)
C14 0.084(4) 0.074(4) 0.062(3) -0.010(3) 0.009(3) -0.003(3)
C15 0.138(6) 0.111(5) 0.076(4) -0.015(4) -0.006(4) 0.005(4)
C16 0.171(7) 0.205(8) 0.076(4) -0.011(5) -0.022(5) 0.027(6)
C17 0.062(3) 0.062(3) 0.082(4) -0.001(3) 0.017(3) 0.007(2)
C18 0.113(5) 0.057(4) 0.093(4) -0.001(3) -0.018(4) 0.010(3)
C19 0.114(5) 0.061(4) 0.140(6) 0.013(4) -0.020(4) 0.014(3)
C20 0.211(8) 0.093(5) 0.117(6) 0.016(4) -0.044(5) 0.008(5)
C21 0.073(3) 0.058(3) 0.056(3) -0.001(2) 0.022(2) -0.002(2)
C22 0.064(3) 0.061(3) 0.106(4) 0.015(3) 0.027(3) 0.001(3)
C23 0.115(7) 0.118(7) 0.137(11) 0.034(9) 0.055(9) -0.028(8)
C24 0.117(8) 0.137(9) 0.235(11) 0.061(8) 0.063(7) -0.042(6)
C23B 0.104(15) 0.114(14) 0.133(16) 0.006(14) 0.051(15) -0.031(14)
C24B 0.142(19) 0.16(2) 0.124(19) 0.036(19) 0.054(17) -0.031(17)
C25 0.142(8) 0.178(8) 0.123(8) 0.004(7) 0.027(6) 0.040(7)
C26 0.112(8) 0.204(8) 0.126(8) 0.005(7) 0.017(7) 0.039(7)
C27 0.125(8) 0.175(8) 0.117(7) 0.012(6) 0.031(6) 0.066(6)
C28 0.161(9) 0.226(11) 0.122(8) -0.030(8) 0.047(7) -0.023(8)
C25B 0.101(9) 0.175(10) 0.108(10) 0.004(9) 0.057(8) 0.037(9)
C26B 0.113(10) 0.177(10) 0.106(10) 0.005(10) 0.046(9) 0.047(9)
C27B 0.133(11) 0.192(10) 0.129(10) 0.012(10) 0.042(9) 0.039(10)
C28B 0.152(14) 0.210(16) 0.160(15) 0.013(14) 0.035(13) 0.049(14)
C29 0.157(7) 0.135(6) 0.101(5) -0.001(4) 0.058(5) -0.024(5)
C30 0.128(7) 0.218(9) 0.090(5) -0.007(5) 0.033(5) -0.049(6)
C31 0.185(9) 0.262(12) 0.116(7) -0.035(7) 0.060(6) -0.067(8)
C32 0.169(13) 0.287(17) 0.132(11) -0.013(10) 0.002(9) -0.059(12)
C32B 0.21(2) 0.26(3) 0.18(2) -0.05(2) 0.036(18) -0.08(2)
C33 0.108(8) 0.149(9) 0.137(7) 0.004(7) 0.071(8) -0.023(8)
C34 0.113(8) 0.149(9) 0.130(7) 0.020(7) 0.081(7) -0.026(8)
C35 0.128(8) 0.168(9) 0.151(8) 0.006(8) 0.073(7) -0.023(8)
C36 0.121(10) 0.203(14) 0.176(13) 0.020(12) 0.073(10) -0.007(12)
C33B 0.114(9) 0.142(9) 0.121(7) 0.014(7) 0.095(8) -0.029(8)
C34B 0.126(8) 0.148(9) 0.146(8) 0.024(8) 0.074(7) -0.016(7)
C35B 0.128(8) 0.149(9) 0.172(9) 0.034(8) 0.071(8) -0.021(8)
C36B 0.126(11) 0.198(14) 0.252(15) -0.028(13) 0.076(11) -0.028(11)
C37 0.170(6) 0.149(6) 0.099(4) -0.017(4) 0.081(4) 0.000(5)
C38 0.227(7) 0.180(7) 0.138(6) -0.023(5) 0.120(5) 0.010(6)
C39 0.244(10) 0.181(11) 0.091(9) -0.020(9) 0.083(8) 0.027(9)
C40 0.322(15) 0.197(14) 0.155(12) -0.020(12) 0.113(11) 0.056(14)
C39B 0.257(11) 0.188(11) 0.143(10) -0.014(9) 0.081(9) 0.013(10)
C40B 0.305(16) 0.243(16) 0.181(14) -0.037(14) 0.093(13) 0.043(14)
C41 0.144(6) 0.156(6) 0.074(4) 0.005(4) 0.046(4) 0.005(5)
C42 0.164(7) 0.173(7) 0.130(6) 0.013(5) 0.019(5) 0.028(6)
C43 0.195(8) 0.214(9) 0.191(8) -0.015(8) 0.004(7) 0.039(8)
C44 0.245(11) 0.229(12) 0.251(11) 0.019(9) 0.009(9) 0.023(10)
C45 0.131(6) 0.167(7) 0.119(6) -0.031(5) 0.061(5) -0.043(5)
C46 0.116(11) 0.291(13) 0.144(11) -0.005(10) -0.022(9) -0.060(10)
C47 0.126(11) 0.294(15) 0.136(11) -0.007(11) 0.005(9) -0.056(12)
C48 0.156(15) 0.287(19) 0.169(15) 0.015(14) 0.007(12) -0.049(15)
C46B 0.105(10) 0.292(13) 0.119(10) -0.003(10) 0.013(8) -0.060(10)
C47B 0.124(11) 0.289(14) 0.143(11) 0.000(11) -0.018(9) -0.047(11)
C48B 0.138(14) 0.307(18) 0.159(14) 0.036(14) -0.035(11) -0.009(15)
C49 0.051(3) 0.059(3) 0.040(2) 0.005(2) 0.013(2) -0.001(2)
C50 0.058(3) 0.077(3) 0.045(3) 0.009(2) 0.014(2) -0.001(2)
C51 0.060(3) 0.058(3) 0.051(3) 0.012(2) 0.007(3) -0.001(2)
C52 0.078(4) 0.139(5) 0.043(3) 0.020(3) 0.003(3) 0.000(3)
C53 0.109(6) 0.147(7) 0.065(4) 0.025(4) -0.020(4) -0.019(5)
C54 0.078(5) 0.090(5) 0.129(7) 0.031(5) -0.033(5) -0.011(4)
C55 0.073(5) 0.096(5) 0.143(6) 0.013(5) 0.011(4) 0.021(4)
C56 0.066(4) 0.073(4) 0.082(4) 0.002(3) 0.008(3) 0.013(3)
C57 0.064(3) 0.053(3) 0.041(2) 0.002(2) 0.020(2) 0.003(2)
C58 0.062(3) 0.078(4) 0.062(3) 0.000(2) 0.028(3) 0.008(3)
C59 0.073(4) 0.088(4) 0.063(3) 0.001(3) 0.026(3) 0.008(3)
C60 0.078(4) 0.156(6) 0.094(5) 0.001(4) 0.038(4) 0.010(4)
C61 0.071(5) 0.205(9) 0.148(7) -0.007(6) 0.026(5) 0.002(5)
C62 0.090(7) 0.272(12) 0.164(9) -0.024(8) 0.063(6) 0.014(7)
C63 0.122(8) 0.255(11) 0.187(10) -0.042(8) 0.099(7) 0.028(7)
C64 0.095(5) 0.202(8) 0.106(5) -0.036(5) 0.055(4) 0.009(5)
C65 0.065(4) 0.155(5) 0.062(3) 0.000(3) 0.027(3) 0.012(3)
C66 0.064(3) 0.079(4) 0.044(3) 0.003(2) 0.002(2) 0.000(2)
C67 0.054(3) 0.082(4) 0.039(2) 0.000(2) 0.016(2) -0.002(3)
C68 0.061(4) 0.130(5) 0.076(4) 0.011(3) 0.016(3) -0.012(4)
C69 0.072(6) 0.214(10) 0.111(6) 0.010(6) 0.021(4) -0.027(6)
C70 0.064(6) 0.251(13) 0.115(6) -0.008(7) 0.010(5) 0.019(7)
C71 0.102(6) 0.162(8) 0.103(5) -0.003(5) -0.002(5) 0.066(6)
C72 0.075(4) 0.096(5) 0.074(4) 0.001(3) 0.002(3) 0.028(3)
C73 0.117(6) 0.141(6) 0.048(5) 0.019(5) 0.045(5) 0.013(5)
C74 0.143(6) 0.151(6) 0.053(5) 0.022(5) 0.034(5) 0.009(6)
C75 0.144(6) 0.158(6) 0.064(5) 0.031(5) 0.031(5) 0.003(6)
C76 0.139(6) 0.164(6) 0.057(5) 0.026(5) 0.043(5) 0.001(6)
C77 0.144(6) 0.158(7) 0.067(5) 0.024(5) 0.032(5) 0.005(6)
C78 0.135(6) 0.160(7) 0.060(5) 0.028(5) 0.032(5) 0.012(6)
C73B 0.119(6) 0.141(6) 0.048(5) 0.020(5) 0.044(5) 0.010(5)
C74B 0.132(6) 0.161(6) 0.060(5) 0.028(5) 0.032(5) -0.003(6)
C75B 0.131(6) 0.169(6) 0.074(5) 0.023(5) 0.036(5) -0.001(6)
C76B 0.146(6) 0.159(6) 0.055(5) 0.020(5) 0.036(5) -0.003(6)
C77B 0.140(6) 0.160(7) 0.058(5) 0.032(5) 0.027(5) -0.008(6)
C78B 0.128(6) 0.156(7) 0.055(5) 0.026(5) 0.038(5) 0.007(6)
C79 0.122(5) 0.076(4) 0.050(3) -0.006(3) 0.038(4) -0.013(3)
C80 0.142(7) 0.226(9) 0.055(4) 0.015(5) 0.029(4) 0.014(6)
C81 0.171(8) 0.249(10) 0.063(5) 0.022(5) 0.028(5) 0.036(7)
C82 0.207(10) 0.164(8) 0.069(5) 0.016(5) 0.060(6) 0.014(7)
C83 0.187(9) 0.191(8) 0.082(5) 0.013(5) 0.078(6) 0.013(7)
C84 0.131(6) 0.159(6) 0.066(4) 0.009(4) 0.049(4) 0.001(4)
C85 0.052(3) 0.049(3) 0.037(2) 0.003(2) 0.010(2) -0.003(2)
C86 0.058(3) 0.068(3) 0.039(2) 0.006(2) 0.018(2) -0.001(2)
C87 0.051(3) 0.068(3) 0.046(3) 0.005(2) 0.016(2) 0.002(2)
C88 0.047(3) 0.054(3) 0.040(2) 0.005(2) 0.014(2) 0.000(2)
C89 0.048(3) 0.045(3) 0.044(2) 0.0043(19) 0.010(2) 0.000(2)
C90 0.047(3) 0.042(3) 0.039(2) 0.0036(19) 0.014(2) -0.002(2)
C91 0.058(3) 0.042(3) 0.037(2) 0.0056(19) 0.012(2) -0.003(2)
C92 0.062(3) 0.038(2) 0.038(2) 0.0037(19) 0.011(2) -0.001(2)
C93 0.052(3) 0.039(3) 0.042(2) 0.0019(19) 0.017(2) 0.003(2)
C94 0.065(3) 0.041(3) 0.042(2) -0.001(2) 0.013(2) 0.001(2)
C95 0.055(3) 0.037(3) 0.047(3) -0.001(2) 0.009(2) -0.003(2)
C96 0.080(3) 0.068(3) 0.049(3) -0.001(2) 0.021(2) -0.015(3)
C97 0.104(4) 0.090(4) 0.043(3) -0.004(3) 0.028(3) -0.018(3)
C98 0.056(3) 0.091(4) 0.044(3) 0.004(3) 0.014(2) -0.004(3)
C99 0.060(3) 0.111(4) 0.045(3) 0.008(3) 0.020(2) 0.008(3)
C100 0.101(4) 0.124(5) 0.063(4) 0.014(3) 0.036(3) -0.003(4)
C101 0.108(5) 0.135(5) 0.054(3) 0.018(3) 0.040(3) 0.008(4)
N1 0.046(2) 0.052(2) 0.0320(17) 0.0033(16) 0.0096(15) 0.0045(17)
N2 0.049(2) 0.044(2) 0.0366(18) 0.0022(15) 0.0140(16) -0.0004(17)

loop_
_atom_type_symbol
_atom_type_description
_atom_type_scat_dispersion_real
_atom_type_scat_dispersion_imag
_atom_type_scat_source
C C 0.0033 0.0016 'International Tables Vol C Tables 4.2.6.8 and 6.1.1.4'
H H 0.0000 0.0000 'International Tables Vol C Tables 4.2.6.8 and 6.1.1.4'
B B 0.0013 0.0007 'International Tables Vol C Tables 4.2.6.8 and 6.1.1.4'
N N 0.0061 0.0033 'International Tables Vol C Tables 4.2.6.8 and 6.1.1.4'
F F 0.0171 0.0103 'International Tables Vol C Tables 4.2.6.8 and 6.1.1.4'
P P 0.1023 0.0942 'International Tables Vol C Tables 4.2.6.8 and 6.1.1.4'
Pt Pt -1.7033 8.3905 'International Tables Vol C Tables 4.2.6.8 and 6.1.1.4'

loop_
_geom_angle_atom_site_label_1
_geom_angle_atom_site_label_2
_geom_angle_atom_site_label_3
_geom_angle
C95 Pt1 C96 178.79(18)
C95 Pt1 P3 89.54(11)
C96 Pt1 P3 91.22(13)
C95 Pt1 P4 89.49(11)
C96 Pt1 P4 89.80(13)
P3 Pt1 P4 176.84(4)
C99 Pt2 C100 177.3(2)
C99 Pt2 P1 90.94(15)
C100 Pt2 P1 89.41(17)
C99 Pt2 P2 90.76(15)
C100 Pt2 P2 88.73(17)
P1 Pt2 P2 176.15(6)
C41 P1 C37 105.3(3)
C41 P1 C45 102.1(3)
C37 P1 C45 107.1(3)
C41 P1 Pt2 116.6(2)
C37 P1 Pt2 114.0(2)
C45 P1 Pt2 110.8(2)
C33 P2 C25B 70.5(8)
C33 P2 C29 106.3(6)
C25B P2 C29 119.9(9)
C33 P2 C25 96.4(6)
C25B P2 C25 33.5(6)
C29 P2 C25 92.9(4)
C33 P2 C33B 27.0(6)
C25B P2 C33B 94.8(8)
C29 P2 C33B 104.7(5)
C25 P2 C33B 123.3(6)
C33 P2 Pt2 123.9(6)
C25B P2 Pt2 109.0(10)
C29 P2 Pt2 118.8(2)
C25 P2 Pt2 111.9(4)
C33B P2 Pt2 105.6(4)
C13 P3 C21 105.8(2)
C13 P3 C17 102.8(2)
C21 P3 C17 106.0(2)
C13 P3 Pt1 117.10(16)
C21 P3 Pt1 112.95(14)
C17 P3 Pt1 111.17(16)
C9 P4 C5 104.7(3)
C9 P4 C1 100.8(4)
C5 P4 C1 106.3(2)
C9 P4 C9B 13.6(17)
C5 P4 C9B 91.6(15)
C1 P4 C9B 108(3)
C9 P4 Pt1 111.9(3)
C5 P4 Pt1 116.03(16)
C1 P4 Pt1 115.51(16)
C9B P4 Pt1 116(2)
F2 B1 F1 109.1(4)
F2 B1 N2 109.5(3)
F1 B1 N2 110.7(3)
F2 B1 N1 110.5(3)
F1 B1 N1 109.8(3)
N2 B1 N1 107.1(3)
C2 C1 P4 117.3(3)
C2 C1 H1A 108.0
P4 C1 H1A 108.0
C2 C1 H1B 108.0
P4 C1 H1B 108.0
H1A C1 H1B 107.2
C1 C2 C3 113.5(4)
C1 C2 H2A 108.9
C3 C2 H2A 108.9
C1 C2 H2B 108.9
C3 C2 H2B 108.9
H2A C2 H2B 107.7
C4 C3 C2 112.2(5)
C4 C3 H3A 109.2
C2 C3 H3A 109.2
C4 C3 H3B 109.2
C2 C3 H3B 109.2
H3A C3 H3B 107.9
C3 C4 H4A 109.5
C3 C4 H4B 109.5
H4A C4 H4B 109.5
C3 C4 H4C 109.5
H4A C4 H4C 109.5
H4B C4 H4C 109.5
C6 C5 P4 115.4(3)
C6 C5 H5A 108.4
P4 C5 H5A 108.4
C6 C5 H5B 108.4
P4 C5 H5B 108.4
H5A C5 H5B 107.5
C7 C6 C5 113.0(4)
C7 C6 H6A 109.0
C5 C6 H6A 109.0
C7 C6 H6B 109.0
C5 C6 H6B 109.0
H6A C6 H6B 107.8
C8 C7 C6 113.5(5)
C8 C7 H7A 108.9
C6 C7 H7A 108.9
C8 C7 H7B 108.9
C6 C7 H7B 108.9
H7A C7 H7B 107.7
C7 C8 H8A 109.5
C7 C8 H8B 109.5
H8A C8 H8B 109.5
C7 C8 H8C 109.5
H8A C8 H8C 109.5
H8B C8 H8C 109.5
C10 C9 P4 116.6(6)
C10 C9 H9A 108.1
P4 C9 H9A 108.1
C10 C9 H9B 108.1
P4 C9 H9B 108.1
H9A C9 H9B 107.3
C9 C10 C11 111.9(7)
C9 C10 H10A 109.2
C11 C10 H10A 109.2
C9 C10 H10B 109.2
C11 C10 H10B 109.2
H10A C10 H10B 107.9
C12 C11 C10 112.7(9)
C12 C11 H11A 109.0
C10 C11 H11A 109.0
C12 C11 H11B 109.0
C10 C11 H11B 109.0
H11A C11 H11B 107.8
C10B C9B P4 111(4)
C10B C9B H9C 109.4
P4 C9B H9C 109.4
C10B C9B H9D 109.4
P4 C9B H9D 109.4
H9C C9B H9D 108.0
C9B C10B C11B 102(5)
C9B C10B H10C 111.3
C11B C10B H10C 111.3
C9B C10B H10D 111.3
C11B C10B H10D 111.3
H10C C10B H10D 109.2
C12B C11B C10B 128(5)
C12B C11B H11C 105.4
C10B C11B H11C 105.4
C12B C11B H11D 105.4
C10B C11B H11D 105.4
H11C C11B H11D 106.0
C11B C12B H12D 109.5
C11B C12B H12E 109.5
H12D C12B H12E 109.5
C11B C12B H12F 109.5
H12D C12B H12F 109.5
H12E C12B H12F 109.5
C14 C13 P3 115.5(3)
C14 C13 H13A 108.4
P3 C13 H13A 108.4
C14 C13 H13B 108.4
P3 C13 H13B 108.4
H13A C13 H13B 107.5
C15 C14 C13 113.0(4)
C15 C14 H14A 109.0
C13 C14 H14A 109.0
C15 C14 H14B 109.0
C13 C14 H14B 109.0
H14A C14 H14B 107.8
C16 C15 C14 114.8(5)
C16 C15 H15A 108.6
C14 C15 H15A 108.6
C16 C15 H15B 108.6
C14 C15 H15B 108.6
H15A C15 H15B 107.5
C15 C16 H16A 109.5
C15 C16 H16B 109.5
H16A C16 H16B 109.5
C15 C16 H16C 109.5
H16A C16 H16C 109.5
H16B C16 H16C 109.5
C18 C17 P3 116.6(3)
C18 C17 H17A 108.2
P3 C17 H17A 108.2
C18 C17 H17B 108.2
P3 C17 H17B 108.2
H17A C17 H17B 107.3
C19 C18 C17 115.1(5)
C19 C18 H18A 108.5
C17 C18 H18A 108.5
C19 C18 H18B 108.5
C17 C18 H18B 108.5
H18A C18 H18B 107.5
C18 C19 C20 112.3(6)
C18 C19 H19A 109.1
C20 C19 H19A 109.1
C18 C19 H19B 109.1
C20 C19 H19B 109.1
H19A C19 H19B 107.9
C19 C20 H20A 109.5
C19 C20 H20B 109.5
H20A C20 H20B 109.5
C19 C20 H20C 109.5
H20A C20 H20C 109.5
H20B C20 H20C 109.5
C22 C21 P3 116.8(3)
C22 C21 H21A 108.1
P3 C21 H21A 108.1
C22 C21 H21B 108.1
P3 C21 H21B 108.1
H21A C21 H21B 107.3
C23B C22 C23 19.7(13)
C23B C22 C21 118(2)
C23 C22 C21 111.6(6)
C23B C22 H22A 119.7
C23 C22 H22A 109.3
C21 C22 H22A 109.3
C23B C22 H22B 89.8
C23 C22 H22B 109.3
C21 C22 H22B 109.3
H22A C22 H22B 108.0
C23B C22 H22C 103.6
C23 C22 H22C 122.5
C21 C22 H22C 108.5
H22A C22 H22C 93.8
H22B C22 H22C 16.0
C23B C22 H22D 110.4
C23 C22 H22D 97.2
C21 C22 H22D 108.3
H22A C22 H22D 14.4
H22B C22 H22D 120.6
H22C C22 H22D 107.3
C24 C23 C22 113.0(8)
C24 C23 H23A 109.0
C22 C23 H23A 109.0
C24 C23 H23B 109.0
C22 C23 H23B 109.0
H23A C23 H23B 107.8
C24B C23B C22 103.9(19)
C24B C23B H23C 111.0
C22 C23B H23C 111.0
C24B C23B H23D 111.0
C22 C23B H23D 111.0
H23C C23B H23D 109.0
C23B C24B H24D 109.5
C23B C24B H24E 109.5
H24D C24B H24E 109.5
C23B C24B H24F 109.5
H24D C24B H24F 109.5
H24E C24B H24F 109.5
C26 C25 P2 112.9(8)
C26 C25 H25A 109.0
P2 C25 H25A 109.0
C26 C25 H25B 109.0
P2 C25 H25B 109.0
H25A C25 H25B 107.8
C25 C26 C27 114.3(10)
C25 C26 H26A 108.7
C27 C26 H26A 108.7
C25 C26 H26B 108.7
C27 C26 H26B 108.7
H26A C26 H26B 107.6
C28 C27 C26 103.2(9)
C28 C27 H27A 111.1
C26 C27 H27A 111.1
C28 C27 H27B 111.1
C26 C27 H27B 111.1
H27A C27 H27B 109.1
C26B C25B P2 104.3(19)
C26B C25B H25C 110.9
P2 C25B H25C 110.9
C26B C25B H25D 110.9
P2 C25B H25D 110.9
H25C C25B H25D 108.9
C27B C26B C25B 96(3)
C27B C26B H26C 112.5
C25B C26B H26C 112.5
C27B C26B H26D 112.5
C25B C26B H26D 112.5
H26C C26B H26D 110.0
C28B C27B C26B 117(3)
C28B C27B H27C 108.1
C26B C27B H27C 108.1
C28B C27B H27D 108.1
C26B C27B H27D 108.1
H27C C27B H27D 107.3
C27B C28B H28D 109.5
C27B C28B H28E 109.5
H28D C28B H28E 109.5
C27B C28B H28F 109.5
H28D C28B H28F 109.5
H28E C28B H28F 109.5
C30 C29 P2 116.1(5)
C30 C29 H29A 108.3
P2 C29 H29A 108.3
C30 C29 H29B 108.3
P2 C29 H29B 108.3
H29A C29 H29B 107.4
C29 C30 C31 112.8(7)
C29 C30 H30A 109.0
C31 C30 H30A 109.0
C29 C30 H30B 109.0
C31 C30 H30B 109.0
H30A C30 H30B 107.8
C32 C31 C32B 80.6(13)
C32 C31 C30 114.3(8)
C32B C31 C30 103.8(13)
C32 C31 H31A 108.7
C32B C31 H31A 34.6
C30 C31 H31A 108.7
C32 C31 H31B 108.7
C32B C31 H31B 137.8
C30 C31 H31B 108.7
H31A C31 H31B 107.6
C32 C31 H31C 128.1
C32B C31 H31C 111.1
C30 C31 H31C 111.4
H31A C31 H31C 77.8
H31B C31 H31C 31.1
C32 C31 H31D 30.8
C32B C31 H31D 110.9
C30 C31 H31D 110.8
H31A C31 H31D 133.4
H31B C31 H31D 82.0
H31C C31 H31D 108.9
C31 C32 H31D 37.5
C31 C32 H32A 109.5
H31D C32 H32A 104.5
C31 C32 H32B 109.5
H31D C32 H32B 140.3
H32A C32 H32B 109.5
C31 C32 H32C 109.5
H31D C32 H32C 77.0
H32A C32 H32C 109.5
H32B C32 H32C 109.5
C31 C32B H32D 109.5
C31 C32B H32E 109.5
H32D C32B H32E 109.5
C31 C32B H32F 109.5
H32D C32B H32F 109.5
H32E C32B H32F 109.5
C34 C33 P2 114.3(11)
C34 C33 H33A 108.7
P2 C33 H33A 108.7
C34 C33 H33B 108.7
P2 C33 H33B 108.7
H33A C33 H33B 107.6
C33 C34 C35 118.6(12)
C33 C34 H34A 107.7
C35 C34 H34A 107.7
C33 C34 H34B 107.7
C35 C34 H34B 107.7
H34A C34 H34B 107.1
C36 C35 C34 114.3(13)
C36 C35 H35A 108.7
C34 C35 H35A 108.7
C36 C35 H35B 108.7
C34 C35 H35B 108.7
H35A C35 H35B 107.6
C35 C36 H36A 109.5
C35 C36 H36B 109.5
H36A C36 H36B 109.5
C35 C36 H36C 109.5
H36A C36 H36C 109.5
H36B C36 H36C 109.5
C34B C33B P2 114.7(9)
C34B C33B H33C 108.6
P2 C33B H33C 108.6
C34B C33B H33D 108.6
P2 C33B H33D 108.6
H33C C33B H33D 107.6
C35B C34B C33B 112.3(11)
C35B C34B H34C 109.1
C33B C34B H34C 109.1
C35B C34B H34D 109.1
C33B C34B H34D 109.1
H34C C34B H34D 107.9
C34B C35B C36B 111.8(13)
C34B C35B H35C 109.3
C36B C35B H35C 109.3
C34B C35B H35D 109.3
C36B C35B H35D 109.3
H35C C35B H35D 107.9
C35B C36B H36D 109.5
C35B C36B H36E 109.5
H36D C36B H36E 109.5
C35B C36B H36F 109.5
H36D C36B H36F 109.5
H36E C36B H36F 109.5
C38 C37 P1 118.8(5)
C38 C37 H37A 107.6
P1 C37 H37A 107.6
C38 C37 H37B 107.6
P1 C37 H37B 107.6
H37A C37 H37B 107.1
C37 C38 C39 107.6(8)
C37 C38 C39B 120.3(13)
C39 C38 C39B 24.3(11)
C37 C38 H38A 110.2
C39 C38 H38A 110.2
C39B C38 H38A 118.2
C37 C38 H38B 110.2
C39 C38 H38B 110.2
C39B C38 H38B 86.0
H38A C38 H38B 108.5
C40 C39 C38 106.7(11)
C40 C39 H39A 110.4
C38 C39 H39A 110.4
C40 C39 H39F 110.4
C38 C39 H39F 110.4
H39A C39 H39F 108.6
C40B C39B C38 96.2(12)
C40B C39B H39B 112.5
C38 C39B H39B 112.5
C40B C39B H39E 112.5
C38 C39B H39E 112.5
H39B C39B H39E 110.0
C39B C40B H40D 109.5
C39B C40B H40E 109.5
H40D C40B H40E 109.5
C39B C40B H40F 109.5
H40D C40B H40F 109.5
H40E C40B H40F 109.5
C42 C41 P1 112.5(5)
C42 C41 H41A 109.1
P1 C41 H41A 109.1
C42 C41 H41B 109.1
P1 C41 H41B 109.1
H41A C41 H41B 107.8
C41 C42 C43 111.0(7)
C41 C42 H42A 109.4
C43 C42 H42A 109.4
C41 C42 H42B 109.4
C43 C42 H42B 109.4
H42A C42 H42B 108.0
C44 C43 C42 113.5(9)
C44 C43 H43A 108.9
C42 C43 H43A 108.9
C44 C43 H43B 108.9
C42 C43 H43B 108.9
H43A C43 H43B 107.7
C43 C44 H44A 109.5
C43 C44 H44B 109.5
H44A C44 H44B 109.5
C43 C44 H44C 109.5
H44A C44 H44C 109.5
H44B C44 H44C 109.5
C46B C45 C46 16(3)
C46B C45 P1 112.9(10)
C46 C45 P1 118.5(12)
C46B C45 H45A 97.1
C46 C45 H45A 107.7
P1 C45 H45A 107.7
C46B C45 H45B 122.8
C46 C45 H45B 107.7
P1 C45 H45B 107.7
H45A C45 H45B 107.1
C47 C46 C45 137(2)
C47 C46 H46A 102.9
C45 C46 H46A 102.9
C47 C46 H46D 102.9
C45 C46 H46D 102.9
H46A C46 H46D 105.0
C46 C47 C48 103(2)
C46 C47 H47A 111.2
C48 C47 H47A 111.2
C46 C47 H47B 111.2
C48 C47 H47B 111.2
H47A C47 H47B 109.1
C47B C46B C45 99.9(11)
C47B C46B H46B 111.8
C45 C46B H46B 111.8
C47B C46B H46C 111.8
C45 C46B H46C 111.8
H46B C46B H46C 109.5
C46B C47B C48B 108.3(19)
C46B C47B H47C 110.0
C48B C47B H47C 110.0
C46B C47B H47D 110.0
C48B C47B H47D 110.0
H47C C47B H47D 108.4
C47B C48B H48D 109.5
C47B C48B H48E 109.5
H48D C48B H48E 109.5
C47B C48B H48F 109.5
H48D C48B H48F 109.5
H48E C48B H48F 109.5
C50 C49 C85 125.5(4)
C50 C49 H49 117.3
C85 C49 H49 117.3
C49 C50 C51 126.6(4)
C49 C50 H50 116.7
C51 C50 H50 116.7
C56 C51 C52 116.9(5)
C56 C51 C50 123.6(4)
C52 C51 C50 119.4(5)
C53 C52 C51 121.6(6)
C53 C52 H52 119.2
C51 C52 H52 119.2
C54 C53 C52 120.3(6)
C54 C53 H53 119.8
C52 C53 H53 119.8
C53 C54 C55 119.0(7)
C53 C54 H54 120.5
C55 C54 H54 120.5
C54 C55 C56 121.1(6)
C54 C55 H55 119.5
C56 C55 H55 119.5
C51 C56 C55 121.0(5)
C51 C56 H56 119.5
C55 C56 H56 119.5
C58 C57 C93 125.6(4)
C58 C57 H57 117.2
C93 C57 H57 117.2
C57 C58 C59 126.5(4)
C57 C58 H58 116.7
C59 C58 H58 116.7
C60 C59 C64 117.0(5)
C60 C59 C58 123.4(5)
C64 C59 C58 119.5(5)
C59 C60 C61 121.9(6)
C59 C60 H60 119.1
C61 C60 H60 119.1
C62 C61 C60 120.2(7)
C62 C61 H61 119.9
C60 C61 H61 119.9
C61 C62 C63 119.4(8)
C61 C62 H62 120.3
C63 C62 H62 120.3
C62 C63 C64 121.3(8)
C62 C63 H63 119.4
C64 C63 H63 119.4
C59 C64 C63 120.0(7)
C59 C64 H64 120.0
C63 C64 H64 120.0
C87 C65 H65A 109.5
C87 C65 H65B 109.5
H65A C65 H65B 109.5
C87 C65 H65C 109.5
H65A C65 H65C 109.5
H65B C65 H65C 109.5
C91 C66 H66A 109.5
C91 C66 H66B 109.5
H66A C66 H66B 109.5
C91 C66 H66C 109.5
H66A C66 H66C 109.5
H66B C66 H66C 109.5
C68 C67 C72 117.9(5)
C68 C67 C89 121.9(5)
C72 C67 C89 120.2(5)
C67 C68 C69 120.9(6)
C67 C68 H68 119.5
C69 C68 H68 119.5
C70 C69 C68 120.0(9)
C70 C69 H69 120.0
C68 C69 H69 120.0
C71 C70 C69 120.8(9)
C71 C70 H70 119.6
C69 C70 H70 119.6
C70 C71 C72 120.4(8)
C70 C71 H71 119.8
C72 C71 H71 119.8
C67 C72 C71 119.9(6)
C67 C72 H72 120.0
C71 C72 H72 120.0
C74 C73 C78 120.0
C74 C73 C101 122.4(8)
C78 C73 C101 117.6(8)
C73 C74 C75 120.0
C73 C74 H74 120.0
C75 C74 H74 120.0
C74 C75 C76 120.0
C74 C75 H75 120.0
C76 C75 H75 120.0
C75 C76 C77 120.0
C75 C76 H76 120.0
C77 C76 H76 120.0
C78 C77 C76 120.0
C78 C77 H77 120.0
C76 C77 H77 120.0
C77 C78 C73 120.0
C77 C78 H78 120.0
C73 C78 H78 120.0
C74B C73B C78B 120.0
C74B C73B C101 118.1(8)
C78B C73B C101 121.9(8)
C73B C74B C75B 120.0
C73B C74B H74A 120.0
C75B C74B H74A 120.0
C76B C75B C74B 120.0
C76B C75B H75A 120.0
C74B C75B H75A 120.0
C75B C76B C77B 120.0
C75B C76B H76A 120.0
C77B C76B H76A 120.0
C78B C77B C76B 120.0
C78B C77B H77A 120.0
C76B C77B H77A 120.0
C77B C78B C73B 120.0
C77B C78B H78A 120.0
C73B C78B H78A 120.0
C84 C79 C80 116.2(5)
C84 C79 C97 123.3(6)
C80 C79 C97 120.5(6)
C79 C80 C81 122.6(7)
C79 C80 H80 118.7
C81 C80 H80 118.7
C82 C81 C80 119.3(8)
C82 C81 H81 120.4
C80 C81 H81 120.4
C83 C82 C81 119.9(8)
C83 C82 H82 120.0
C81 C82 H82 120.0
C82 C83 C84 120.3(8)
C82 C83 H83 119.9
C84 C83 H83 119.9
C79 C84 C83 121.7(7)
C79 C84 H84 119.2
C83 C84 H84 119.2
N1 C85 C86 108.0(3)
N1 C85 C49 122.2(4)
C86 C85 C49 129.8(4)
C87 C86 C85 107.8(3)
C87 C86 C98 125.4(4)
C85 C86 C98 126.7(4)
C86 C87 C88 107.2(4)
C86 C87 C65 122.6(4)
C88 C87 C65 130.2(4)
N1 C88 C89 120.2(3)
N1 C88 C87 107.8(3)
C89 C88 C87 131.9(4)
C90 C89 C88 121.1(4)
C90 C89 C67 119.8(3)
C88 C89 C67 119.1(3)
C89 C90 N2 120.6(3)
C89 C90 C91 131.4(4)
N2 C90 C91 107.9(3)
C92 C91 C90 106.7(3)
C92 C91 C66 123.7(4)
C90 C91 C66 129.5(4)
C91 C92 C93 108.2(3)
C91 C92 C94 126.0(4)
C93 C92 C94 125.9(4)
N2 C93 C57 122.0(3)
N2 C93 C92 108.4(3)
C57 C93 C92 129.5(4)
C95 C94 C92 177.7(4)
C94 C95 Pt1 178.6(4)
C97 C96 Pt1 176.7(5)
C96 C97 C79 174.4(6)
C99 C98 C86 176.1(5)
C98 C99 Pt2 174.7(4)
C101 C100 Pt2 177.3(6)
C100 C101 C73B 177.8(8)
C100 C101 C73 174.3(8)
C73B C101 C73 4.9(9)
C85 N1 C88 109.2(3)
C85 N1 B1 125.3(3)
C88 N1 B1 125.5(3)
C93 N2 C90 108.7(3)
C93 N2 B1 126.0(3)
C90 N2 B1 124.8(3)

loop_
_geom_bond_atom_site_label_1
_geom_bond_atom_site_label_2
_geom_bond_distance
Pt1 C95 1.992(4)
Pt1 C96 2.003(4)
Pt1 P3 2.3048(12)
Pt1 P4 2.3052(12)
Pt2 C99 1.992(4)
Pt2 C100 1.998(5)
Pt2 P1 2.2933(18)
Pt2 P2 2.2940(19)
P1 C41 1.809(6)
P1 C37 1.816(5)
P1 C45 1.816(6)
P2 C33 1.671(14)
P2 C25B 1.80(3)
P2 C29 1.807(6)
P2 C25 1.879(12)
P2 C33B 1.939(12)
P3 C13 1.815(4)
P3 C21 1.815(4)
P3 C17 1.830(4)
P4 C9 1.800(9)
P4 C5 1.814(5)
P4 C1 1.821(5)
P4 C9B 2.04(8)
F1 B1 1.384(5)
F2 B1 1.378(5)
B1 N2 1.545(5)
B1 N1 1.548(5)
C1 C2 1.518(6)
C1 H1A 0.9700
C1 H1B 0.9700
C2 C3 1.523(6)
C2 H2A 0.9700
C2 H2B 0.9700
C3 C4 1.516(7)
C3 H3A 0.9700
C3 H3B 0.9700
C4 H4A 0.9600
C4 H4B 0.9600
C4 H4C 0.9600
C5 C6 1.517(6)
C5 H5A 0.9700
C5 H5B 0.9700
C6 C7 1.515(6)
C6 H6A 0.9700
C6 H6B 0.9700
C7 C8 1.508(7)
C7 H7A 0.9700
C7 H7B 0.9700
C8 H8A 0.9600
C8 H8B 0.9600
C8 H8C 0.9600
C9 C10 1.501(7)
C9 H9A 0.9700
C9 H9B 0.9700
C10 C11 1.523(6)
C10 H10A 0.9700
C10 H10B 0.9700
C11 C12 1.490(7)
C11 H11A 0.9700
C11 H11B 0.9700
C12 H12A 0.9600
C12 H12B 0.9600
C12 H12C 0.9600
C9B C10B 1.500(8)
C9B H9C 0.9700
C9B H9D 0.9700
C10B C11B 1.507(8)
C10B H10C 0.9700
C10B H10D 0.9700
C11B C12B 1.503(8)
C11B H11C 0.9700
C11B H11D 0.9700
C12B H12D 0.9600
C12B H12E 0.9600
C12B H12F 0.9600
C13 C14 1.509(6)
C13 H13A 0.9700
C13 H13B 0.9700
C14 C15 1.505(6)
C14 H14A 0.9700
C14 H14B 0.9700
C15 C16 1.504(7)
C15 H15A 0.9700
C15 H15B 0.9700
C16 H16A 0.9600
C16 H16B 0.9600
C16 H16C 0.9600
C17 C18 1.511(6)
C17 H17A 0.9700
C17 H17B 0.9700
C18 C19 1.487(6)
C18 H18A 0.9700
C18 H18B 0.9700
C19 C20 1.514(7)
C19 H19A 0.9700
C19 H19B 0.9700
C20 H20A 0.9600
C20 H20B 0.9600
C20 H20C 0.9600
C21 C22 1.525(6)
C21 H21A 0.9700
C21 H21B 0.9700
C22 C23B 1.503(8)
C22 C23 1.506(6)
C22 H22A 0.9700
C22 H22B 0.9700
C22 H22C 0.9699
C22 H22D 0.9701
C23 C24 1.502(8)
C23 H23A 0.9700
C23 H23B 0.9700
C24 H24A 0.9600
C24 H24B 0.9600
C24 H24C 0.9600
C23B C24B 1.501(8)
C23B H23C 0.9700
C23B H23D 0.9700
C24B H24D 0.9600
C24B H24E 0.9600
C24B H24F 0.9600
C25 C26 1.493(7)
C25 H25A 0.9700
C25 H25B 0.9700
C26 C27 1.500(7)
C26 H26A 0.9700
C26 H26B 0.9700
C27 C28 1.501(7)
C27 H27A 0.9700
C27 H27B 0.9700
C28 H28A 0.9600
C28 H28B 0.9600
C28 H28C 0.9600
C25B C26B 1.506(8)
C25B H25C 0.9700
C25B H25D 0.9700
C26B C27B 1.505(8)
C26B H26C 0.9700
C26B H26D 0.9700
C27B C28B 1.498(8)
C27B H27C 0.9700
C27B H27D 0.9700
C28B H28D 0.9600
C28B H28E 0.9600
C28B H28F 0.9600
C29 C30 1.467(8)
C29 H29A 0.9700
C29 H29B 0.9700
C30 C31 1.580(8)
C30 H30A 0.9700
C30 H30B 0.9700
C31 C32 1.480(7)
C31 C32B 1.493(8)
C31 H31A 0.9700
C31 H31B 0.9700
C31 H31C 0.9699
C31 H31D 0.9701
C32 H31D 0.8159
C32 H32A 0.9600
C32 H32B 0.9600
C32 H32C 0.9600
C32B H32D 0.9600
C32B H32E 0.9600
C32B H32F 0.9600
C33 C34 1.498(7)
C33 H33A 0.9700
C33 H33B 0.9700
C34 C35 1.516(7)
C34 H34A 0.9700
C34 H34B 0.9700
C35 C36 1.497(8)
C35 H35A 0.9700
C35 H35B 0.9700
C36 H36A 0.9600
C36 H36B 0.9600
C36 H36C 0.9600
C33B C34B 1.504(7)
C33B H33C 0.9700
C33B H33D 0.9700
C34B C35B 1.502(8)
C34B H34C 0.9700
C34B H34D 0.9700
C35B C36B 1.503(8)
C35B H35C 0.9700
C35B H35D 0.9700
C36B H36D 0.9600
C36B H36E 0.9600
C36B H36F 0.9600
C37 C38 1.490(8)
C37 H37A 0.9700
C37 H37B 0.9700
C38 C39 1.523(7)
C38 C39B 1.525(7)
C38 H38A 0.9700
C38 H38B 0.9700
C39 C40 1.498(8)
C39 H39A 0.9700
C39 H39F 0.9700
C40 H40A 0.9600
C40 H40B 0.9600
C40 H40C 0.9600
C39B C40B 1.499(8)
C39B H39B 0.9700
C39B H39E 0.9700
C40B H40D 0.9600
C40B H40E 0.9600
C40B H40F 0.9600
C41 C42 1.494(8)
C41 H41A 0.9700
C41 H41B 0.9700
C42 C43 1.565(10)
C42 H42A 0.9700
C42 H42B 0.9700
C43 C44 1.454(11)
C43 H43A 0.9700
C43 H43B 0.9700
C44 H44A 0.9600
C44 H44B 0.9600
C44 H44C 0.9600
C45 C46B 1.505(7)
C45 C46 1.505(7)
C45 H45A 0.9700
C45 H45B 0.9700
C46 C47 1.502(7)
C46 H46A 0.9700
C46 H46D 0.9700
C47 C48 1.503(8)
C47 H47A 0.9700
C47 H47B 0.9700
C48 H48A 0.9600
C48 H48B 0.9600
C48 H48C 0.9600
C46B C47B 1.502(8)
C46B H46B 0.9700
C46B H46C 0.9700
C47B C48B 1.506(8)
C47B H47C 0.9700
C47B H47D 0.9700
C48B H48D 0.9600
C48B H48E 0.9600
C48B H48F 0.9600
C49 C50 1.337(5)
C49 C85 1.434(5)
C49 H49 0.9300
C50 C51 1.454(6)
C50 H50 0.9300
C51 C56 1.365(6)
C51 C52 1.381(6)
C52 C53 1.374(7)
C52 H52 0.9300
C53 C54 1.343(8)
C53 H53 0.9300
C54 C55 1.362(8)
C54 H54 0.9300
C55 C56 1.369(7)
C55 H55 0.9300
C56 H56 0.9300
C57 C58 1.328(5)
C57 C93 1.427(5)
C57 H57 0.9300
C58 C59 1.461(6)
C58 H58 0.9300
C59 C60 1.359(7)
C59 C64 1.387(6)
C60 C61 1.408(8)
C60 H60 0.9300
C61 C62 1.338(9)
C61 H61 0.9300
C62 C63 1.345(10)
C62 H62 0.9300
C63 C64 1.405(8)
C63 H63 0.9300
C64 H64 0.9300
C65 C87 1.506(5)
C65 H65A 0.9600
C65 H65B 0.9600
C65 H65C 0.9600
C66 C91 1.501(5)
C66 H66A 0.9600
C66 H66B 0.9600
C66 H66C 0.9600
C67 C68 1.370(6)
C67 C72 1.393(6)
C67 C89 1.478(5)
C68 C69 1.393(8)
C68 H68 0.9300
C69 C70 1.343(10)
C69 H69 0.9300
C70 C71 1.345(10)
C70 H70 0.9300
C71 C72 1.393(7)
C71 H71 0.9300
C72 H72 0.9300
C73 C74 1.3900
C73 C78 1.3900
C73 C101 1.434(7)
C74 C75 1.3900
C74 H74 0.9300
C75 C76 1.3900
C75 H75 0.9300
C76 C77 1.3900
C76 H76 0.9300
C77 C78 1.3900
C77 H77 0.9300
C78 H78 0.9300
C73B C74B 1.3900
C73B C78B 1.3900
C73B C101 1.431(7)
C74B C75B 1.3900
C74B H74A 0.9300
C75B C76B 1.3900
C75B H75A 0.9300
C76B C77B 1.3900
C76B H76A 0.9300
C77B C78B 1.3900
C77B H77A 0.9300
C78B H78A 0.9300
C79 C84 1.346(7)
C79 C80 1.367(8)
C79 C97 1.440(6)
C80 C81 1.379(8)
C80 H80 0.9300
C81 C82 1.346(9)
C81 H81 0.9300
C82 C83 1.330(9)
C82 H82 0.9300
C83 C84 1.396(8)
C83 H83 0.9300
C84 H84 0.9300
C85 N1 1.361(4)
C85 C86 1.429(5)
C86 C87 1.387(5)
C86 C98 1.434(5)
C87 C88 1.420(5)
C88 N1 1.393(5)
C88 C89 1.400(5)
C89 C90 1.397(5)
C90 N2 1.401(4)
C90 C91 1.428(5)
C91 C92 1.384(5)
C92 C93 1.429(5)
C92 C94 1.434(5)
C93 N2 1.355(4)
C94 C95 1.208(5)
C96 C97 1.193(5)
C98 C99 1.209(5)
C100 C101 1.201(6)
